data_7027772
loop_
_publ_author_name
'King, Jason D.'
'Mays, Martin J.'
'Pateman, Giles E.'
'Raithby, Paul R.'
'Rennie, Moira A.'
'Solan, Gregory A.'
'Choi, Nick'
'Conole, Gr\'ainne'
'McPartlin, Mary'

_publ_section_title
;
 The formation and transformation of metallacycles containing phosphorus
 or sulfur on molybdenum-- or tungsten--cobalt mixed-metal
 backbones&#x200A;&#x2021;
;
_journal_issue 24
_journal_name_full 'Journal of the Chemical Society, Dalton Transactions'
_journal_page_first 4447
_journal_paper_doi 10.1039/a906607a
_journal_year 1999
_chemical_formula_sum 'C38 H36 Co Mo O8 P S'
_chemical_formula_weight 838.57
_chemical_name_systematic
; 
 ? 
;
_space_group_IT_number 14
_symmetry_cell_setting monoclinic
_symmetry_space_group_name_Hall '-P 2yn'
_symmetry_space_group_name_H-M 'P 1 21/n 1'
_atom_sites_solution_hydrogens geom
_atom_sites_solution_primary direct
_atom_sites_solution_secondary difmap
_audit_creation_method SHELXL
_cell_angle_alpha 90.00
_cell_angle_beta 91.39(3)
_cell_angle_gamma 90.00
_cell_formula_units_Z 4
_cell_length_a 9.517(2)
_cell_length_b 9.699(2)
_cell_length_c 40.567(8)
_cell_measurement_reflns_used 25
_cell_measurement_temperature 290(2)
_cell_measurement_theta_max 20
_cell_measurement_theta_min 15
_cell_volume 3743.5(13)
_computing_cell_refinement 'Rigaku control software'
_computing_data_collection 'Rigaku control software'
_computing_data_reduction TeXsan
_computing_molecular_graphics SHELXTL-PLUS
_computing_publication_material 'SHELXL-93 (Sheldrick, 1993)'
_computing_structure_refinement 'SHELXL-93 (Sheldrick, 1993)'
_computing_structure_solution 'SIR 92'
_diffrn_ambient_temperature 290(2)
_diffrn_measurement_device 'Rigaku AFC5R'
_diffrn_measurement_method 'omega scans'
_diffrn_radiation_monochromator graphite
_diffrn_radiation_source 'fine-focus sealed tube'
_diffrn_radiation_type MoK\a
_diffrn_radiation_wavelength 0.71073
_diffrn_reflns_av_R_equivalents 0.1335
_diffrn_reflns_av_sigmaI/netI 0.1708
_diffrn_reflns_limit_h_max 10
_diffrn_reflns_limit_h_min 0
_diffrn_reflns_limit_k_max 10
_diffrn_reflns_limit_k_min 0
_diffrn_reflns_limit_l_max 43
_diffrn_reflns_limit_l_min -43
_diffrn_reflns_number 10498
_diffrn_reflns_theta_max 22.50
_diffrn_reflns_theta_min 2.01
_diffrn_standards_decay_% 0.7%
_diffrn_standards_interval_count 200
_diffrn_standards_number 3
_exptl_absorpt_coefficient_mu 0.927
_exptl_absorpt_correction_T_max 1.000
_exptl_absorpt_correction_T_min 0.932
_exptl_absorpt_correction_type 'semi empirical (4 psi scans)'
_exptl_crystal_colour Red
_exptl_crystal_density_diffrn 1.488
_exptl_crystal_description Block
_exptl_crystal_F_000 1712
_exptl_crystal_size_max 0.20
_exptl_crystal_size_mid 0.20
_exptl_crystal_size_min 0.10
_refine_diff_density_max 0.363
_refine_diff_density_min -0.398
_refine_diff_density_rms 0.088
_refine_ls_extinction_method none
_refine_ls_goodness_of_fit_all 0.967
_refine_ls_goodness_of_fit_obs 1.097
_refine_ls_hydrogen_treatment 'riding model'
_refine_ls_matrix_type full
_refine_ls_number_parameters 458
_refine_ls_number_reflns 4876
_refine_ls_number_restraints 0
_refine_ls_restrained_S_all 4.805
_refine_ls_restrained_S_obs 1.097
_refine_ls_R_factor_all 0.1603
_refine_ls_R_factor_obs 0.0481
_refine_ls_shift/esd_max 0.022
_refine_ls_shift/esd_mean 0.001
_refine_ls_structure_factor_coef Fsqd
_refine_ls_weighting_details 'w=1/[\s^2^(Fo^2^)+(0.0174P)^2^+0.0000P] where P=(Fo^2^+2Fc^2^)/3'
_refine_ls_weighting_scheme calc
_refine_ls_wR_factor_all 0.5203
_refine_ls_wR_factor_obs 0.0814
_reflns_number_observed 2527
_reflns_number_total 4896
_reflns_observed_criterion >2sigma(I)
_cod_data_source_file 906607asup1.cif
_cod_data_source_block mm9617
_cod_depositor_comments
;
The following automatic conversions were performed:

'_symmetry_cell_setting' value 'Monoclinic' changed to 'monoclinic'
according to /home/saulius/struct/CIF-dictionaries/cif_core.dic
dictionary named 'cif_core.dic' version 2.4.2 from 2011-04-26.

Automatic conversion script
Id: cif_fix_values 1891 2012-01-12 08:04:46Z andrius 

The following automatic conversions were performed:

'_refine_ls_weighting_scheme' value 'calc
w=1/[\s^2^(Fo^2^)+(0.0174P)^2^+0.0000P] where P=(Fo^2^+2Fc^2^)/3' was
changed to 'calc'. New tag '_refine_ls_weighting_details' was
created. The value of the new tag was set to
'w=1/[\s^2^(Fo^2^)+(0.0174P)^2^+0.0000P] where P=(Fo^2^+2Fc^2^)/3'.

Automatic conversion script
Id: cif_fix_values 3143 2015-03-26 13:38:13Z robertas 
;
_cod_original_sg_symbol_H-M P2(1)/n
_cod_database_code 7027772

loop_
_symmetry_equiv_pos_as_xyz
'x, y, z'
'-x+1/2, y+1/2, -z+1/2'
'-x, -y, -z'
'x-1/2, -y-1/2, z-1/2'

loop_
_atom_site_aniso_label
_atom_site_aniso_U_11
_atom_site_aniso_U_22
_atom_site_aniso_U_33
_atom_site_aniso_U_23
_atom_site_aniso_U_13
_atom_site_aniso_U_12
Mo1 0.0417(4) 0.0351(4) 0.0268(3) 0.0053(4) 0.0016(3) 0.0013(4)
Co1 0.0346(6) 0.0320(6) 0.0289(6) 0.0032(5) 0.0002(5) 0.0030(5)
P1 0.0327(13) 0.0337(13) 0.0343(12) 0.0024(10) 0.0022(10) -0.0005(11)
S1 0.0406(13) 0.0415(13) 0.0474(13) 0.0012(11) 0.0081(11) 0.0090(11)
O1 0.046(4) 0.104(6) 0.090(5) 0.032(4) -0.015(4) 0.015(4)
C1 0.053(6) 0.050(6) 0.046(5) 0.019(5) 0.006(4) 0.003(6)
C2 0.045(5) 0.031(5) 0.033(5) -0.003(4) 0.002(4) 0.006(4)
O2 0.073(5) 0.044(4) 0.070(4) -0.017(3) -0.007(4) -0.005(4)
C3 0.059(7) 0.065(7) 0.045(6) 0.019(5) 0.019(5) 0.008(6)
O3 0.092(6) 0.092(6) 0.083(5) 0.009(4) 0.034(5) 0.044(5)
C4 0.042(6) 0.057(7) 0.055(6) 0.017(5) -0.005(5) -0.002(5)
O4 0.070(5) 0.091(5) 0.081(5) 0.000(4) -0.024(4) -0.019(4)
C5 0.085(8) 0.072(8) 0.088(8) -0.028(6) -0.034(6) -0.015(6)
O5 0.058(4) 0.051(4) 0.069(4) -0.022(3) -0.013(4) -0.002(4)
C6 0.058(7) 0.033(5) 0.031(5) 0.007(4) 0.000(5) 0.015(5)
O6 0.070(5) 0.061(5) 0.091(5) -0.041(4) 0.001(4) 0.009(4)
C7 0.038(5) 0.025(5) 0.039(5) 0.006(4) -0.002(4) 0.001(4)
O7 0.033(4) 0.064(4) 0.094(5) 0.036(4) -0.020(4) -0.002(3)
C8 0.040(5) 0.030(5) 0.034(5) 0.006(4) -0.001(4) 0.004(4)
O8 0.050(4) 0.033(3) 0.049(4) 0.016(3) -0.009(3) 0.005(3)
C9 0.033(5) 0.033(5) 0.040(5) 0.003(4) 0.004(4) 0.009(5)
C10 0.075(7) 0.043(6) 0.069(6) 0.031(5) -0.004(5) -0.001(5)
C11 0.063(7) 0.040(6) 0.045(6) 0.014(5) 0.005(5) 0.016(6)
C12 0.077(8) 0.050(6) 0.036(6) 0.016(5) -0.018(6) -0.006(6)
C13 0.136(11) 0.057(7) 0.026(5) 0.020(5) 0.013(7) 0.026(8)
C14 0.056(7) 0.079(9) 0.069(8) 0.050(7) 0.012(6) 0.017(7)
C15 0.089(9) 0.042(6) 0.051(6) 0.020(5) -0.016(6) -0.009(6)
C16 0.146(11) 0.065(7) 0.112(9) 0.046(7) 0.046(9) 0.061(8)
C17 0.119(10) 0.111(9) 0.100(8) 0.052(7) -0.074(8) -0.046(8)
C18 0.366(22) 0.104(10) 0.019(5) 0.004(6) 0.028(9) 0.093(12)
C19 0.087(10) 0.221(16) 0.189(14) 0.161(13) 0.053(10) 0.028(10)
C20 0.222(15) 0.057(8) 0.110(10) 0.015(7) -0.083(10) -0.052(9)
C21 0.029(5) 0.052(6) 0.041(5) 0.001(5) 0.009(4) 0.013(5)
C22 0.039(6) 0.082(7) 0.040(5) 0.002(5) -0.005(5) -0.014(5)
C23 0.047(6) 0.067(7) 0.069(7) 0.001(6) 0.003(6) -0.019(5)
C24 0.049(6) 0.066(7) 0.068(7) 0.009(6) 0.007(6) -0.016(6)
C25 0.062(7) 0.057(6) 0.041(6) 0.004(5) 0.006(5) -0.003(6)
C26 0.046(6) 0.033(5) 0.057(6) -0.021(5) 0.009(5) -0.002(4)
C27 0.040(5) 0.027(5) 0.030(5) 0.001(4) 0.006(4) 0.009(4)
C28 0.035(5) 0.037(5) 0.046(5) -0.003(4) 0.012(4) -0.006(4)
C29 0.061(7) 0.058(6) 0.037(5) 0.018(5) 0.007(5) 0.017(6)
C30 0.061(7) 0.053(6) 0.041(6) 0.004(5) -0.016(5) 0.015(6)
C31 0.042(6) 0.044(6) 0.061(6) 0.008(5) -0.015(5) 0.000(5)
C32 0.040(5) 0.033(5) 0.039(5) 0.006(4) -0.004(4) -0.006(4)
C33 0.035(5) 0.036(5) 0.039(5) -0.007(4) 0.001(4) -0.006(4)
C34 0.053(6) 0.037(5) 0.062(6) -0.007(5) -0.009(5) 0.004(5)
C35 0.056(7) 0.064(7) 0.072(7) -0.013(6) -0.018(5) -0.003(6)
C36 0.047(7) 0.048(7) 0.091(8) -0.021(6) 0.003(6) -0.012(6)
C37 0.056(7) 0.041(7) 0.102(8) -0.003(6) -0.007(6) -0.002(5)
C38 0.040(5) 0.043(6) 0.068(6) -0.006(5) -0.009(5) 0.005(5)

loop_
_atom_site_label
_atom_site_type_symbol
_atom_site_fract_x
_atom_site_fract_y
_atom_site_fract_z
_atom_site_U_iso_or_equiv
_atom_site_thermal_displace_type
_atom_site_occupancy
_atom_site_calc_flag
_atom_site_refinement_flags
Mo1 Mo 0.07059(7) -0.25275(7) 0.41836(2) 0.0345(2) Uani 1 d .
Co1 Co 0.27454(10) -0.20376(10) 0.37419(2) 0.0318(3) Uani 1 d .
P1 P 0.3616(2) -0.0689(2) 0.33523(5) 0.0335(5) Uani 1 d .
S1 S 0.5249(2) -0.1876(2) 0.31419(5) 0.0431(6) Uani 1 d .
O1 O 0.5459(6) -0.2845(7) 0.40407(15) 0.080(2) Uani 1 d .
C1 C 0.4383(9) -0.2578(9) 0.3925(2) 0.050(2) Uani 1 d .
C2 C 0.2234(8) -0.3485(8) 0.3499(2) 0.036(2) Uani 1 d .
O2 O 0.1927(6) -0.4481(6) 0.33622(14) 0.063(2) Uani 1 d .
C3 C -0.0793(10) -0.1171(10) 0.4304(2) 0.056(3) Uani 1 d .
O3 O -0.1647(8) -0.0440(7) 0.4376(2) 0.088(2) Uani 1 d .
C4 C -0.0573(9) -0.3069(9) 0.3805(2) 0.052(3) Uani 1 d .
O4 O -0.1337(7) -0.3442(7) 0.3604(2) 0.081(2) Uani 1 d .
C5 C 0.4769(10) 0.1063(9) 0.4582(2) 0.082(3) Uani 1 d .
H5A H 0.5681(28) 0.0723(29) 0.4648(13) 0.123 Uiso 1 calc R
H5B H 0.4223(34) 0.1220(48) 0.4775(8) 0.123 Uiso 1 calc R
H5C H 0.4869(59) 0.1913(22) 0.4464(6) 0.123 Uiso 1 calc R
O5 O 0.4067(6) 0.0063(6) 0.43732(14) 0.060(2) Uani 1 d .
C6 C 0.2678(10) 0.0228(8) 0.4316(2) 0.041(2) Uani 1 d .
O6 O 0.2016(7) 0.1110(6) 0.4447(2) 0.074(2) Uani 1 d .
C7 C 0.2130(8) -0.0837(7) 0.4094(2) 0.034(2) Uani 1 d .
O7 O -0.0951(6) -0.0139(6) 0.35613(15) 0.064(2) Uani 1 d .
C8 C 0.1123(8) -0.0876(7) 0.3851(2) 0.034(2) Uani 1 d .
O8 O 0.0919(5) 0.1247(5) 0.35829(12) 0.0441(14) Uani 1 d .
C9 C 0.0250(9) 0.0078(8) 0.3652(2) 0.036(2) Uani 1 d .
C10 C 0.0171(9) 0.2178(8) 0.3358(2) 0.062(3) Uani 1 d .
H10A H 0.0788(19) 0.2909(31) 0.3294(10) 0.093 Uiso 1 calc R
H10B H -0.0628(33) 0.2559(42) 0.3466(5) 0.093 Uiso 1 calc R
H10C H -0.0140(48) 0.1678(14) 0.3165(6) 0.093 Uiso 1 calc R
C11 C 0.1823(11) -0.4559(9) 0.4399(2) 0.049(2) Uani 1 d .
C12 C 0.2036(11) -0.3460(9) 0.4627(2) 0.054(3) Uani 1 d .
C13 C 0.0740(15) -0.3020(10) 0.4744(2) 0.073(3) Uani 1 d .
C14 C -0.0300(11) -0.3878(12) 0.4580(3) 0.068(3) Uani 1 d .
C15 C 0.0378(13) -0.4796(9) 0.4371(2) 0.061(3) Uani 1 d .
C16 C 0.2969(12) -0.5458(9) 0.4262(2) 0.107(5) Uani 1 d .
H16A H 0.3020(54) -0.6307(34) 0.4383(12) 0.160 Uiso 1 calc R
H16B H 0.3854(17) -0.4986(33) 0.4281(16) 0.160 Uiso 1 calc R
H16C H 0.2759(41) -0.5652(63) 0.4034(6) 0.160 Uiso 1 calc R
C17 C 0.3487(11) -0.2978(11) 0.4766(2) 0.111(4) Uani 1 d .
H17A H 0.3617(35) -0.3307(66) 0.4988(7) 0.167 Uiso 1 calc R
H17B H 0.3526(29) -0.1989(11) 0.4765(17) 0.167 Uiso 1 calc R
H17C H 0.4217(11) -0.3340(62) 0.4632(11) 0.167 Uiso 1 calc R
C18 C 0.0536(16) -0.1998(11) 0.5015(2) 0.162(7) Uani 1 d .
H18A H 0.0786(116) -0.2414(40) 0.5223(3) 0.244 Uiso 1 calc R
H18B H -0.0431(27) -0.1716(87) 0.5016(18) 0.244 Uiso 1 calc R
H18C H 0.1121(88) -0.1208(53) 0.4980(15) 0.244 Uiso 1 calc R
C19 C -0.1854(12) -0.3920(13) 0.4658(3) 0.165(7) Uani 1 d .
H19A H -0.1990(18) -0.4492(94) 0.4848(17) 0.247 Uiso 1 calc R
H19B H -0.2375(18) -0.4292(103) 0.4473(11) 0.247 Uiso 1 calc R
H19C H -0.2179(29) -0.3004(21) 0.4703(26) 0.247 Uiso 1 calc R
C20 C -0.0234(13) -0.5975(9) 0.4169(3) 0.131(5) Uani 1 d .
H20A H -0.0119(87) -0.6821(16) 0.4290(10) 0.196 Uiso 1 calc R
H20B H 0.0244(63) -0.6041(59) 0.3964(10) 0.196 Uiso 1 calc R
H20C H -0.1217(23) -0.5811(46) 0.4126(19) 0.196 Uiso 1 calc R
C21 C 0.5891(8) -0.0804(8) 0.2814(2) 0.040(2) Uani 1 d .
C22 C 0.6877(9) 0.0187(9) 0.2877(2) 0.054(3) Uani 1 d .
H22 H 0.7257(9) 0.0283(9) 0.3089(2) 0.064 Uiso 1 calc R
C23 C 0.7318(9) 0.1050(9) 0.2628(2) 0.061(3) Uani 1 d .
H23 H 0.7940(9) 0.1768(9) 0.2675(2) 0.073 Uiso 1 calc R
C24 C 0.6824(9) 0.0832(9) 0.2312(2) 0.061(3) Uani 1 d .
H24 H 0.7145(9) 0.1381(9) 0.2141(2) 0.073 Uiso 1 calc R
C25 C 0.5864(9) -0.0188(9) 0.2245(2) 0.053(2) Uani 1 d .
H25 H 0.5533(9) -0.0325(9) 0.2030(2) 0.064 Uiso 1 calc R
C26 C 0.5392(8) -0.1003(8) 0.2493(2) 0.045(2) Uani 1 d .
H26 H 0.4735(8) -0.1692(8) 0.2447(2) 0.054 Uiso 1 calc R
C27 C 0.2513(8) -0.0262(7) 0.2995(2) 0.032(2) Uani 1 d .
C28 C 0.2905(8) 0.0703(7) 0.2755(2) 0.039(2) Uani 1 d .
H28 H 0.3720(8) 0.1223(7) 0.2784(2) 0.047 Uiso 1 calc R
C29 C 0.2052(9) 0.0870(9) 0.2470(2) 0.052(3) Uani 1 d .
H29 H 0.2293(9) 0.1526(9) 0.2314(2) 0.062 Uiso 1 calc R
C30 C 0.0869(10) 0.0084(9) 0.2418(2) 0.052(3) Uani 1 d .
H30 H 0.0329(10) 0.0191(9) 0.2225(2) 0.063 Uiso 1 calc R
C31 C 0.0484(9) -0.0867(8) 0.2652(2) 0.049(2) Uani 1 d .
H31 H -0.0321(9) -0.1396(8) 0.2618(2) 0.059 Uiso 1 calc R
C32 C 0.1289(8) -0.1036(7) 0.2936(2) 0.037(2) Uani 1 d .
H32 H 0.1014(8) -0.1678(7) 0.3092(2) 0.045 Uiso 1 calc R
C33 C 0.4524(8) 0.0908(8) 0.3482(2) 0.037(2) Uani 1 d .
C34 C 0.5722(9) 0.0785(9) 0.3682(2) 0.051(2) Uani 1 d .
H34 H 0.6050(9) -0.0088(9) 0.3739(2) 0.061 Uiso 1 calc R
C35 C 0.6433(10) 0.1930(11) 0.3798(2) 0.064(3) Uani 1 d .
H35 H 0.7213(10) 0.1825(11) 0.3938(2) 0.077 Uiso 1 calc R
C36 C 0.5993(10) 0.3215(10) 0.3708(2) 0.062(3) Uani 1 d .
H36 H 0.6508(10) 0.3983(10) 0.3776(2) 0.074 Uiso 1 calc R
C37 C 0.4790(10) 0.3384(9) 0.3516(2) 0.066(3) Uani 1 d .
H37 H 0.4469(10) 0.4263(9) 0.3461(2) 0.080 Uiso 1 calc R
C38 C 0.4061(8) 0.2223(8) 0.3404(2) 0.051(2) Uani 1 d .
H38 H 0.3248(8) 0.2334(8) 0.3275(2) 0.061 Uiso 1 calc R

loop_
_atom_type_symbol
_atom_type_description
_atom_type_scat_dispersion_real
_atom_type_scat_dispersion_imag
_atom_type_scat_source
C C 0.0033 0.0016 'International Tables Vol C Tables 4.2.6.8 and 6.1.1.4'
H H 0.0000 0.0000 'International Tables Vol C Tables 4.2.6.8 and 6.1.1.4'
O O 0.0106 0.0060 'International Tables Vol C Tables 4.2.6.8 and 6.1.1.4'
P P 0.1023 0.0942 'International Tables Vol C Tables 4.2.6.8 and 6.1.1.4'
Co Co 0.3494 0.9721 'International Tables Vol C Tables 4.2.6.8 and 6.1.1.4'
Mo Mo -1.6832 0.6857 'International Tables Vol C Tables 4.2.6.8 and 6.1.1.4'
S S 0.1246 0.1234 'International Tables Vol C Tables 4.2.6.8 and 6.1.1.4'

loop_
_geom_angle_atom_site_label_1
_geom_angle_atom_site_label_2
_geom_angle_atom_site_label_3
_geom_angle
C3 Mo1 C4 86.3(4)
C3 Mo1 C8 78.8(3)
C4 Mo1 C8 80.3(3)
C3 Mo1 C7 89.8(3)
C4 Mo1 C7 116.2(3)
C8 Mo1 C7 36.9(2)
C3 Mo1 C14 83.9(4)
C4 Mo1 C14 97.5(4)
C8 Mo1 C14 162.7(3)
C7 Mo1 C14 145.2(4)
C3 Mo1 C13 83.7(4)
C4 Mo1 C13 133.6(4)
C8 Mo1 C13 140.7(3)
C7 Mo1 C13 109.0(4)
C14 Mo1 C13 36.4(3)
C3 Mo1 C15 115.7(4)
C4 Mo1 C15 85.4(3)
C8 Mo1 C15 158.9(3)
C7 Mo1 C15 148.4(4)
C14 Mo1 C15 35.0(3)
C13 Mo1 C15 59.4(3)
C3 Mo1 C12 116.0(4)
C4 Mo1 C12 142.1(3)
C8 Mo1 C12 131.7(3)
C7 Mo1 C12 95.3(3)
C14 Mo1 C12 58.1(3)
C13 Mo1 C12 34.8(3)
C15 Mo1 C12 57.8(3)
C3 Mo1 C11 139.6(3)
C4 Mo1 C11 108.7(3)
C8 Mo1 C11 139.4(3)
C7 Mo1 C11 114.2(3)
C14 Mo1 C11 57.6(3)
C13 Mo1 C11 58.5(3)
C15 Mo1 C11 34.2(3)
C12 Mo1 C11 34.8(3)
C3 Mo1 Co1 124.6(2)
C4 Mo1 Co1 88.3(2)
C8 Mo1 Co1 46.0(2)
C7 Mo1 Co1 45.3(2)
C14 Mo1 Co1 151.3(3)
C13 Mo1 Co1 133.5(4)
C15 Mo1 Co1 118.6(3)
C12 Mo1 Co1 101.1(3)
C11 Mo1 Co1 93.8(2)
C2 Co1 C1 102.9(4)
C2 Co1 C7 142.9(3)
C1 Co1 C7 98.3(3)
C2 Co1 C8 111.8(3)
C1 Co1 C8 138.9(3)
C7 Co1 C8 40.7(3)
C2 Co1 P1 100.0(2)
C1 Co1 P1 97.6(3)
C7 Co1 P1 107.1(2)
C8 Co1 P1 97.5(2)
C2 Co1 Mo1 92.1(2)
C1 Co1 Mo1 107.7(2)
C7 Co1 Mo1 52.2(2)
C8 Co1 Mo1 51.3(2)
P1 Co1 Mo1 148.81(7)
C27 P1 C33 107.1(4)
C27 P1 S1 102.5(2)
C33 P1 S1 103.1(3)
C27 P1 Co1 118.8(3)
C33 P1 Co1 118.1(3)
S1 P1 Co1 104.75(11)
C21 S1 P1 104.3(3)
O1 C1 Co1 175.9(9)
O2 C2 Co1 175.0(7)
O3 C3 Mo1 178.1(8)
O4 C4 Mo1 175.4(8)
C6 O5 C5 117.4(7)
O6 C6 O5 122.3(8)
O6 C6 C7 126.7(9)
O5 C6 C7 110.9(7)
C8 C7 C6 134.6(7)
C8 C7 Co1 70.7(4)
C6 C7 Co1 140.2(6)
C8 C7 Mo1 70.6(4)
C6 C7 Mo1 130.6(5)
Co1 C7 Mo1 82.6(3)
C7 C8 C9 139.4(7)
C7 C8 Co1 68.7(4)
C9 C8 Co1 132.2(5)
C7 C8 Mo1 72.6(4)
C9 C8 Mo1 134.9(6)
Co1 C8 Mo1 82.6(3)
C9 O8 C10 115.5(6)
O7 C9 O8 122.4(7)
O7 C9 C8 125.0(8)
O8 C9 C8 112.6(7)
C15 C11 C12 107.6(8)
C15 C11 C16 126.2(10)
C12 C11 C16 125.4(10)
C15 C11 Mo1 71.2(5)
C12 C11 Mo1 71.1(5)
C16 C11 Mo1 131.1(6)
C13 C12 C11 109.6(9)
C13 C12 C17 124.8(10)
C11 C12 C17 125.0(10)
C13 C12 Mo1 71.3(5)
C11 C12 Mo1 74.1(5)
C17 C12 Mo1 128.2(6)
C12 C13 C14 105.6(9)
C12 C13 C18 125.6(12)
C14 C13 C18 128.4(13)
C12 C13 Mo1 74.0(5)
C14 C13 Mo1 71.0(5)
C18 C13 Mo1 125.8(6)
C15 C14 C13 109.0(9)
C15 C14 C19 125.1(13)
C13 C14 C19 125.4(12)
C15 C14 Mo1 74.5(5)
C13 C14 Mo1 72.6(5)
C19 C14 Mo1 125.8(6)
C11 C15 C14 108.2(9)
C11 C15 C20 122.3(11)
C14 C15 C20 129.2(12)
C11 C15 Mo1 74.6(5)
C14 C15 Mo1 70.6(5)
C20 C15 Mo1 125.8(6)
C22 C21 C26 119.6(8)
C22 C21 S1 120.6(7)
C26 C21 S1 119.8(7)
C21 C22 C23 120.5(8)
C24 C23 C22 119.1(9)
C23 C24 C25 120.5(9)
C26 C25 C24 120.2(8)
C25 C26 C21 120.0(8)
C32 C27 C28 118.0(7)
C32 C27 P1 118.5(6)
C28 C27 P1 123.1(6)
C27 C28 C29 119.3(7)
C30 C29 C28 121.1(8)
C29 C30 C31 119.8(8)
C32 C31 C30 120.2(8)
C31 C32 C27 121.6(7)
C38 C33 C34 117.7(7)
C38 C33 P1 124.4(6)
C34 C33 P1 117.8(6)
C35 C34 C33 121.4(8)
C36 C35 C34 120.1(9)
C35 C36 C37 120.4(9)
C36 C37 C38 119.2(8)
C33 C38 C37 121.2(8)

loop_
_geom_bond_atom_site_label_1
_geom_bond_atom_site_label_2
_geom_bond_distance
Mo1 C3 2.009(10)
Mo1 C4 2.005(9)
Mo1 C8 2.138(7)
Mo1 C7 2.163(7)
Mo1 C14 2.301(9)
Mo1 C13 2.322(8)
Mo1 C15 2.350(8)
Mo1 C12 2.356(8)
Mo1 C11 2.395(8)
Mo1 Co1 2.7153(14)
Co1 C2 1.776(8)
Co1 C1 1.789(9)
Co1 C7 1.945(7)
Co1 C8 1.970(7)
Co1 P1 2.227(2)
P1 C27 1.816(7)
P1 C33 1.844(8)
P1 S1 2.129(3)
S1 C21 1.808(8)
O1 C1 1.146(8)
C2 O2 1.148(8)
C3 O3 1.123(9)
C4 O4 1.140(8)
C5 O5 1.442(8)
O5 C6 1.346(9)
C6 O6 1.195(8)
C6 C7 1.457(10)
C7 C8 1.360(9)
O7 C9 1.210(8)
C8 C9 1.471(10)
O8 C9 1.334(8)
O8 C10 1.457(8)
C11 C15 1.396(12)
C11 C12 1.423(11)
C11 C16 1.513(11)
C12 C13 1.398(12)
C12 C17 1.551(11)
C13 C14 1.443(13)
C13 C18 1.497(12)
C14 C15 1.399(12)
C14 C19 1.521(12)
C15 C20 1.514(11)
C21 C22 1.364(10)
C21 C26 1.387(9)
C22 C23 1.385(10)
C23 C24 1.374(10)
C24 C25 1.369(10)
C25 C26 1.365(10)
C27 C32 1.402(9)
C27 C28 1.409(9)
C28 C29 1.406(9)
C29 C30 1.371(10)
C30 C31 1.381(10)
C31 C32 1.377(9)
C33 C38 1.384(9)
C33 C34 1.390(10)
C34 C35 1.377(10)
C35 C36 1.362(11)
C36 C37 1.380(11)
C37 C38 1.392(10)
